data_4316067
loop_
_publ_author_name
'David S. Brock'
'Jonathan J. Casalis de Pury'
'H\'el\`ene P. A. Mercier'
'Gary J. Schrobilgen'
'Bernard Silvi'

_publ_section_title
;
 XeF2 Coordination to a Halogen Center; Raman Spectra (n= 1, 2) and X-ray
 Crystal Structures (n= 2) of [BrOF2][AsF6].nXeF2 and [XOF2][AsF6] (X =
 Cl, Br)
;
_journal_name_full 'Inorganic Chemistry'
_journal_page_first 6673
_journal_page_last 6689
_journal_paper_doi 10.1021/ic100712y
_journal_volume 49
_journal_year 2010
_chemical_formula_sum 'As Br F8 O'
_chemical_formula_weight 322.83
_chemical_name_common 'Br O F2 (As F6)'
_chemical_name_systematic
; 
 ? 
;
_space_group_IT_number 198
_symmetry_cell_setting cubic
_symmetry_space_group_name_Hall 'P 2ac 2ab 3'
_symmetry_space_group_name_H-M 'P 21 3'
_atom_sites_solution_primary direct
_atom_sites_solution_secondary difmap
_audit_creation_method SHELXL-97
_cell_angle_alpha 90.00
_cell_angle_beta 90.00
_cell_angle_gamma 90.00
_cell_formula_units_Z 4
_cell_length_a 8.6144(3)
_cell_length_b 8.6144(3)
_cell_length_c 8.6144(3)
_cell_measurement_temperature 103(2)
_cell_measurement_theta_max 67.4
_cell_measurement_theta_min 0
_cell_volume 639.26(4)
_computing_cell_refinement 'Bruker SMART'
_computing_data_collection 'Bruker SMART'
_computing_data_reduction 'Bruker SAINT'
_computing_molecular_graphics 'SHELXL-97 (Sheldrick, 1997)'
_computing_publication_material 'SHELXL-97 (Sheldrick, 1997)'
_computing_structure_refinement 'SHELXL-97 (Sheldrick, 1997)'
_computing_structure_solution 'SHELXS-97 (Sheldrick, 1990)'
_diffrn_ambient_temperature 103(2)
_diffrn_measured_fraction_theta_full 0.978
_diffrn_measured_fraction_theta_max 0.978
_diffrn_radiation_monochromator graphite
_diffrn_radiation_source 'fine-focus sealed tube'
_diffrn_radiation_type MoK\a
_diffrn_radiation_wavelength 0.71073
_diffrn_reflns_av_R_equivalents 0.0412
_diffrn_reflns_av_sigmaI/netI 0.0177
_diffrn_reflns_limit_h_max 12
_diffrn_reflns_limit_h_min -11
_diffrn_reflns_limit_k_max 13
_diffrn_reflns_limit_k_min -12
_diffrn_reflns_limit_l_max 10
_diffrn_reflns_limit_l_min -13
_diffrn_reflns_number 10552
_diffrn_reflns_theta_full 33.71
_diffrn_reflns_theta_max 33.71
_diffrn_reflns_theta_min 4.10
_exptl_absorpt_coefficient_mu 11.679
_exptl_absorpt_correction_T_max 1
_exptl_absorpt_correction_T_min 0.556
_exptl_absorpt_correction_type multi-scan
_exptl_absorpt_process_details 'Apex2 v2.0-2 (Bruker, 2005)'
_exptl_crystal_colour colorless
_exptl_crystal_density_diffrn 3.354
_exptl_crystal_density_method 'not measured'
_exptl_crystal_description 'transparent needle'
_exptl_crystal_F_000 592
_exptl_crystal_size_max 0.20
_exptl_crystal_size_mid 0.06
_exptl_crystal_size_min 0.06
_refine_diff_density_max 0.646
_refine_diff_density_min -0.619
_refine_diff_density_rms 0.082
_refine_ls_abs_structure_details 'Flack H D (1983), Acta Cryst. A39, 876-881'
_refine_ls_abs_structure_Flack -0.019(12)
_refine_ls_extinction_coef 0.0042(7)
_refine_ls_extinction_expression Fc^*^=kFc[1+0.001xFc^2^\l^3^/sin(2\q)]^-1/4^
_refine_ls_extinction_method SHELXL
_refine_ls_goodness_of_fit_ref 1.698
_refine_ls_matrix_type full
_refine_ls_number_parameters 35
_refine_ls_number_reflns 838
_refine_ls_number_restraints 0
_refine_ls_restrained_S_all 1.698
_refine_ls_R_factor_all 0.0218
_refine_ls_R_factor_gt 0.0198
_refine_ls_shift/su_max 0.001
_refine_ls_shift/su_mean 0.000
_refine_ls_structure_factor_coef Fsqd
_refine_ls_weighting_details 'calc w=1/[\s^2^(Fo^2^)+(0.0096P)^2^+0.0000P] where P=(Fo^2^+2Fc^2^)/3'
_refine_ls_weighting_scheme calc
_refine_ls_wR_factor_gt 0.0368
_refine_ls_wR_factor_ref 0.0370
_reflns_number_gt 805
_reflns_number_total 838
_reflns_threshold_expression >2sigma(I)
_cod_data_source_file ic100712y_si_002_2.cif
_cod_data_source_block BrOF2+AsF6-
_cod_database_code 4316067

loop_
_symmetry_equiv_pos_as_xyz
'x, y, z'
'-x+1/2, -y, z+1/2'
'-x, y+1/2, -z+1/2'
'x+1/2, -y+1/2, -z'
'z, x, y'
'z+1/2, -x+1/2, -y'
'-z+1/2, -x, y+1/2'
'-z, x+1/2, -y+1/2'
'y, z, x'
'-y, z+1/2, -x+1/2'
'y+1/2, -z+1/2, -x'
'-y+1/2, -z, x+1/2'

loop_
_atom_site_label
_atom_site_type_symbol
_atom_site_fract_x
_atom_site_fract_y
_atom_site_fract_z
_atom_site_U_iso_or_equiv
_atom_site_adp_type
_atom_site_occupancy
_atom_site_symmetry_multiplicity
_atom_site_calc_flag
_atom_site_refinement_flags
_atom_site_disorder_assembly
_atom_site_disorder_group
As1 As 0.63417(2) 0.86583(2) 0.13417(2) 0.01293(8) Uani 1 3 d S . .
F1 F 0.62079(15) 0.86013(16) -0.06690(14) 0.0242(3) Uani 1 1 d . . .
F2 F 0.6392(2) 0.87845(19) 0.33140(15) 0.0376(4) Uani 1 1 d . . .
Br1 Br 0.70264(2) 0.70264(2) -0.29736(2) 0.01887(9) Uani 1 3 d S . .
O3 O 0.54447(14) 0.78015(15) -0.37160(15) 0.0216(3) Uani 0.33 1 d P . .
F3 F 0.54447(14) 0.78015(15) -0.37160(15) 0.0216(3) Uani 0.67 1 d P . .

loop_
_atom_site_aniso_label
_atom_site_aniso_U_11
_atom_site_aniso_U_22
_atom_site_aniso_U_33
_atom_site_aniso_U_23
_atom_site_aniso_U_13
_atom_site_aniso_U_12
As1 0.01293(8) 0.01293(8) 0.01293(8) -0.00039(7) 0.00039(7) -0.00039(7)
F1 0.0281(6) 0.0294(7) 0.0151(5) -0.0056(5) 0.0034(5) -0.0007(6)
F2 0.0516(9) 0.0479(9) 0.0132(5) 0.0029(6) -0.0041(6) -0.0020(9)
Br1 0.01887(9) 0.01887(9) 0.01887(9) -0.00404(7) -0.00404(7) -0.00404(7)
O3 0.0189(6) 0.0261(7) 0.0200(5) 0.0007(6) -0.0051(5) 0.0087(5)
F3 0.0189(6) 0.0261(7) 0.0200(5) 0.0007(6) -0.0051(5) 0.0087(5)

loop_
_atom_type_symbol
_atom_type_description
_atom_type_scat_dispersion_real
_atom_type_scat_dispersion_imag
_atom_type_scat_source
O O 0.0106 0.0060 'International Tables Vol C Tables 4.2.6.8 and 6.1.1.4'
F F 0.0171 0.0103 'International Tables Vol C Tables 4.2.6.8 and 6.1.1.4'
As As 0.0499 2.0058 'International Tables Vol C Tables 4.2.6.8 and 6.1.1.4'
Br Br -0.2901 2.4595 'International Tables Vol C Tables 4.2.6.8 and 6.1.1.4'

loop_
_geom_angle_atom_site_label_1
_geom_angle_atom_site_label_2
_geom_angle_atom_site_label_3
_geom_angle
_geom_angle_site_symmetry_1
_geom_angle_site_symmetry_3
_geom_angle_publ_flag
F2 As1 F2 92.27(8) 6_566 . ?
F2 As1 F2 92.27(8) 6_566 12_664 ?
F2 As1 F2 92.27(8) . 12_664 ?
F2 As1 F1 90.10(7) 6_566 . ?
F2 As1 F1 176.91(7) . . ?
F2 As1 F1 89.61(7) 12_664 . ?
F2 As1 F1 176.91(7) 6_566 6_566 ?
F2 As1 F1 89.61(7) . 6_566 ?
F2 As1 F1 90.10(7) 12_664 6_566 ?
F1 As1 F1 87.93(6) . 6_566 ?
F2 As1 F1 89.61(7) 6_566 12_664 ?
F2 As1 F1 90.10(7) . 12_664 ?
F2 As1 F1 176.91(7) 12_664 12_664 ?
F1 As1 F1 87.93(6) . 12_664 ?
F1 As1 F1 87.93(6) 6_566 12_664 ?
F3 Br1 O3 0.00(11) 5_654 5_654 ?
F3 Br1 O3 99.89(6) 5_654 . ?
O3 Br1 O3 99.89(6) 5_654 . ?
F3 Br1 F3 99.89(6) 5_654 9_564 ?
O3 Br1 F3 99.89(6) 5_654 9_564 ?
O3 Br1 F3 99.89(6) . 9_564 ?
F3 Br1 O3 99.89(6) 5_654 9_564 ?
O3 Br1 O3 99.89(6) 5_654 9_564 ?
O3 Br1 O3 99.89(6) . 9_564 ?
F3 Br1 O3 0.00(9) 9_564 9_564 ?

loop_
_geom_bond_atom_site_label_1
_geom_bond_atom_site_label_2
_geom_bond_distance
_geom_bond_site_symmetry_2
_geom_bond_publ_flag
As1 F2 1.7031(13) 6_566 ?
As1 F2 1.7031(13) . ?
As1 F2 1.7031(13) 12_664 ?
As1 F1 1.7366(12) . ?
As1 F1 1.7366(12) 6_566 ?
As1 F1 1.7366(12) 12_664 ?
Br1 F3 1.6466(12) 5_654 ?
Br1 O3 1.6466(12) 5_654 ?
Br1 O3 1.6466(12) . ?
Br1 F3 1.6466(12) 9_564 ?
Br1 O3 1.6466(12) 9_564 ?
